data_7704327
loop_
_publ_author_name
'Salinas-Uber, Jorge'
'Barrios, Leon\'i A'
'Roubeau, Olivier'
'Arom\'i, Guillem'

_publ_section_title
;
 Two [Ln<sub>4</sub>] molecular rings folded as compact tetrahedra.
;
_journal_issue 21
_journal_name_full 'Dalton transactions (Cambridge, England : 2003)'
_journal_page_first 7182
_journal_page_last 7188
_journal_paper_doi 10.1039/d0dt01259a
_journal_volume 49
_journal_year 2020
_chemical_formula_moiety 'C116 H104 Cl4 Dy4 N24 O12 S8, 16(C5 H5 N), H2 O'
_chemical_formula_sum 'C196 H186 Cl4 Dy4 N40 O13 S8'
_chemical_formula_weight 4358.12
_space_group_crystal_system tetragonal
_space_group_IT_number 88
_space_group_name_Hall '-I 4ad'
_space_group_name_H-M_alt 'I 41/a :2'
_atom_sites_solution_hydrogens mixed
_audit_creation_method SHELXL-2018/3
_audit_update_record
;
2020-05-05 deposited with the CCDC.	2020-05-07 downloaded from the CCDC.
;
_cell_angle_alpha 90
_cell_angle_beta 90
_cell_angle_gamma 90
_cell_formula_units_Z 4
_cell_length_a 36.8408(13)
_cell_length_b 36.8408(13)
_cell_length_c 14.8390(10)
_cell_measurement_reflns_used 5488
_cell_measurement_temperature 150(2)
_cell_measurement_theta_max 20.9300
_cell_measurement_theta_min 3.0920
_cell_volume 20140.2(17)
_computing_cell_refinement
;
CrysAlisPro, Agilent Technologies,
Version 1.171.36.32 (release 02-08-2013 CrysAlis171 .NET)
(compiled Aug  2 2013,16:46:58)
;
_computing_data_collection
;
CrysAlisPro, Agilent Technologies,
Version 1.171.36.32 (release 02-08-2013 CrysAlis171 .NET)
(compiled Aug  2 2013,16:46:58)
;
_computing_data_reduction
;
CrysAlisPro, Agilent Technologies,
Version 1.171.36.32 (release 02-08-2013 CrysAlis171 .NET)
(compiled Aug  2 2013,16:46:58)
;
_computing_molecular_graphics 'Bruker SHELXTL'
_computing_publication_material 'Bruker SHELXTL & local programs'
_computing_structure_refinement 'SHELXL-2018/3 (Sheldrick, 2018)'
_computing_structure_solution 'SHELXT (Sheldrick, 2015)'
_diffrn_ambient_temperature 150(2)
_diffrn_detector_area_resol_mean 16.3990
_diffrn_measured_fraction_theta_full 0.998
_diffrn_measured_fraction_theta_max 0.998
_diffrn_measurement_device_type 'Xcalibur, Sapphire3'
_diffrn_measurement_method '/p and /w scans'
_diffrn_radiation_monochromator graphite
_diffrn_radiation_source 'Enhance (Mo) X-ray Source'
_diffrn_radiation_type MoK\a
_diffrn_radiation_wavelength 0.71073
_diffrn_reflns_av_R_equivalents 0.0722
_diffrn_reflns_av_unetI/netI 0.0786
_diffrn_reflns_Laue_measured_fraction_full 0.998
_diffrn_reflns_Laue_measured_fraction_max 0.998
_diffrn_reflns_limit_h_max 40
_diffrn_reflns_limit_h_min -40
_diffrn_reflns_limit_k_max 38
_diffrn_reflns_limit_k_min -40
_diffrn_reflns_limit_l_max 14
_diffrn_reflns_limit_l_min -16
_diffrn_reflns_number 26610
_diffrn_reflns_point_group_measured_fraction_full 0.998
_diffrn_reflns_point_group_measured_fraction_max 0.998
_diffrn_reflns_theta_full 23.256
_diffrn_reflns_theta_max 23.256
_diffrn_reflns_theta_min 3.087
_exptl_absorpt_coefficient_mu 1.671
_exptl_absorpt_correction_T_max 1.00000
_exptl_absorpt_correction_T_min 0.87437
_exptl_absorpt_correction_type multi-scan
_exptl_absorpt_process_details
;
CrysAlisPro, Agilent Technologies,
Version 1.171.36.32 (release 02-08-2013 CrysAlis171 .NET)
(compiled Aug  2 2013,16:46:58)
Empirical absorption correction using spherical harmonics,
 implemented in SCALE3 ABSPACK scaling algorithm.
;
_exptl_crystal_colour yellow
_exptl_crystal_density_diffrn 1.437
_exptl_crystal_description lath
_exptl_crystal_F_000 8824
_exptl_crystal_size_max 0.250
_exptl_crystal_size_mid 0.080
_exptl_crystal_size_min 0.040
_refine_diff_density_max 1.183
_refine_diff_density_min -0.738
_refine_diff_density_rms 0.108
_refine_ls_extinction_method none
_refine_ls_goodness_of_fit_ref 1.058
_refine_ls_hydrogen_treatment mixed
_refine_ls_matrix_type full
_refine_ls_number_parameters 442
_refine_ls_number_reflns 7220
_refine_ls_number_restraints 93
_refine_ls_restrained_S_all 1.063
_refine_ls_R_factor_all 0.1113
_refine_ls_R_factor_gt 0.0798
_refine_ls_shift/su_max 0.000
_refine_ls_shift/su_mean 0.000
_refine_ls_structure_factor_coef Fsqd
_refine_ls_weighting_details 'w=1/[\s^2^(Fo^2^)+(0.0656P)^2^+259.7452P] where P=(Fo^2^+2Fc^2^)/3'
_refine_ls_weighting_scheme calc
_refine_ls_wR_factor_gt 0.1783
_refine_ls_wR_factor_ref 0.1946
_reflns_Friedel_coverage 0.000
_reflns_number_gt 5005
_reflns_number_total 7220
_reflns_threshold_expression 'I > 2\s(I)'
_cod_data_source_file d0dt01259a2.cif
_cod_data_source_block JSU-S2-Dy
_cod_depositor_comments 'Adding full bibliography for 7704327--7704328.cif.'
_cod_original_cell_volume 20140(2)
_cod_original_sg_symbol_H-M 'I 41/a'
_cod_database_code 7704327
_shelx_shelxl_version_number 2018/3
_shelx_space_group_comment
;
The symmetry employed for this shelxl refinement is uniquely defined
by the following loop, which should always be used as a source of
symmetry information in preference to the above space-group names.
They are only intended as comments.
;
_shelx_estimated_absorpt_t_min 0.680
_shelx_estimated_absorpt_t_max 0.936

loop_
_space_group_symop_operation_xyz
'x, y, z'
'-x, -y+1/2, z'
'-y+3/4, x+1/4, z+1/4'
'y+1/4, -x+1/4, z+1/4'
'x+1/2, y+1/2, z+1/2'
'-x+1/2, -y+1, z+1/2'
'-y+5/4, x+3/4, z+3/4'
'y+3/4, -x+3/4, z+3/4'
'-x, -y, -z'
'x, y-1/2, -z'
'y-3/4, -x-1/4, -z-1/4'
'-y-1/4, x-1/4, -z-1/4'
'-x+1/2, -y+1/2, -z+1/2'
'x+1/2, y, -z+1/2'
'y-1/4, -x+1/4, -z+1/4'
'-y+1/4, x+1/4, -z+1/4'

loop_
_atom_site_label
_atom_site_type_symbol
_atom_site_fract_x
_atom_site_fract_y
_atom_site_fract_z
_atom_site_U_iso_or_equiv
_atom_site_adp_type
_atom_site_occupancy
_atom_site_site_symmetry_order
_atom_site_calc_flag
_atom_site_refinement_flags_posn
_atom_site_refinement_flags_adp
_atom_site_refinement_flags_occupancy
_atom_site_disorder_assembly
_atom_site_disorder_group
Dy1 Dy 0.42886(2) 0.12302(2) 0.67597(4) 0.0610(2) Uani 1 1 d D . . . .
S1 S 0.46713(10) 0.03218(8) 0.9918(2) 0.0764(9) Uani 1 1 d . . . . .
S2 S 0.47319(7) 0.19493(8) 1.0590(2) 0.0638(8) Uani 1 1 d . . . . .
O1 O 0.42952(19) 0.10607(18) 0.8229(5) 0.0608(19) Uani 1 1 d . . . . .
O2 O 0.39014(19) 0.2605(2) 1.0870(5) 0.066(2) Uani 1 1 d . . . . .
O1W O 0.500000 0.250000 0.875000 0.095(6) Uani 1 4 d DS T P . .
H1W H 0.477(2) 0.252(9) 0.903(12) 0.142 Uiso 0.5 1 d D U P . .
Cl1 Cl 0.3745(3) 0.0773(3) 0.6353(9) 0.091(3) Uani 0.596(14) 1 d D U P A 1
O3 O 0.4072(4) 0.1650(5) 0.5634(13) 0.060(4) Uani 0.596(14) 1 d D U P A 1
Cl2 Cl 0.4245(4) 0.1757(3) 0.5477(7) 0.073(4) Uani 0.404(14) 1 d D U P A 2
O4 O 0.3812(11) 0.0833(11) 0.622(3) 0.085(10) Uiso 0.404(14) 1 d D U P A 2
N1 N 0.4591(3) 0.0903(2) 0.5409(6) 0.080(3) Uani 1 1 d . . . . .
N2 N 0.4656(3) 0.0682(2) 0.7104(7) 0.061(2) Uani 1 1 d . . . . .
N3 N 0.4690(3) 0.0571(2) 0.8002(6) 0.066(3) Uani 1 1 d . . . . .
N4 N 0.4408(2) 0.2669(2) 0.9967(6) 0.053(2) Uani 1 1 d D . . . .
N5 N 0.4296(2) 0.3021(3) 0.9893(6) 0.056(2) Uani 1 1 d . . . . .
N6 N 0.4086(2) 0.3723(2) 0.9898(6) 0.060(2) Uani 1 1 d . . . . .
C1 C 0.4541(5) 0.1012(4) 0.4564(11) 0.119(4) Uani 1 1 d . U . . .
H1A H 0.436192 0.119002 0.443194 0.143 Uiso 1 1 calc R U . . .
C2 C 0.4748(5) 0.0865(4) 0.3876(12) 0.122(4) Uani 1 1 d . U . . .
H2A H 0.470572 0.093959 0.327199 0.147 Uiso 1 1 calc R U . . .
C3 C 0.5012(5) 0.0617(4) 0.4051(10) 0.120(4) Uani 1 1 d . U . . .
H3A H 0.517112 0.053543 0.358814 0.144 Uiso 1 1 calc R U . . .
C4 C 0.5043(5) 0.0487(4) 0.4911(10) 0.113(4) Uani 1 1 d . U . . .
H4A H 0.520508 0.029423 0.504598 0.136 Uiso 1 1 calc R U . . .
C5 C 0.4835(4) 0.0640(3) 0.5575(9) 0.080(4) Uani 1 1 d . . . . .
C6 C 0.4855(4) 0.0514(3) 0.6513(8) 0.076(4) Uani 1 1 d . . . . .
H6A H 0.500762 0.031674 0.668021 0.092 Uiso 1 1 calc R U . . .
C7 C 0.4479(3) 0.0789(3) 0.8507(7) 0.050(3) Uani 1 1 d . . . . .
C8 C 0.4452(3) 0.0691(3) 0.9456(8) 0.064(3) Uani 1 1 d . . . . .
C9 C 0.4269(3) 0.0879(3) 1.0088(8) 0.065(3) Uani 1 1 d . . . . .
H9A H 0.413683 0.109469 0.996002 0.077 Uiso 1 1 calc R U . . .
C10 C 0.4292(4) 0.0722(3) 1.0977(9) 0.075(4) Uani 1 1 d . . . . .
C11 C 0.4500(3) 0.0415(3) 1.0975(9) 0.075(4) Uani 1 1 d . . . . .
C12 C 0.4609(4) 0.0186(3) 1.1773(8) 0.094(5) Uani 1 1 d . . . . .
H12A H 0.440041 0.004237 1.197492 0.141 Uiso 1 1 calc R U . . .
H12B H 0.469093 0.034348 1.226478 0.141 Uiso 1 1 calc R U . . .
H12C H 0.480691 0.002239 1.159796 0.141 Uiso 1 1 calc R U . . .
C13 C 0.4116(4) 0.0890(4) 1.1752(9) 0.084(4) Uani 1 1 d . . . . .
C14 C 0.3893(5) 0.0658(4) 1.2394(11) 0.131(7) Uani 1 1 d . . . . .
H14A H 0.404880 0.048564 1.272773 0.157 Uiso 1 1 calc R U . . .
H14B H 0.370351 0.052064 1.206547 0.157 Uiso 1 1 calc R U . . .
C15 C 0.3719(5) 0.0943(4) 1.3044(11) 0.125(6) Uani 1 1 d . . . . .
H15A H 0.345126 0.093804 1.299474 0.150 Uiso 1 1 calc R U . . .
H15B H 0.378715 0.089020 1.367626 0.150 Uiso 1 1 calc R U . . .
C16 C 0.3868(4) 0.1322(4) 1.2757(10) 0.108(5) Uani 1 1 d . . . . .
H16A H 0.366721 0.148919 1.259764 0.129 Uiso 1 1 calc R U . . .
H16B H 0.401423 0.143272 1.324449 0.129 Uiso 1 1 calc R U . . .
C17 C 0.4099(3) 0.1239(4) 1.1946(8) 0.075(4) Uani 1 1 d . . . . .
C18 C 0.4279(3) 0.1536(3) 1.1468(8) 0.063(3) Uani 1 1 d . . . . .
C19 C 0.4099(3) 0.1874(3) 1.1243(8) 0.066(3) Uani 1 1 d . . . . .
H19A H 0.385520 0.192240 1.141031 0.080 Uiso 1 1 calc R U . . .
C20 C 0.4304(3) 0.2116(3) 1.0776(8) 0.062(3) Uani 1 1 d . . . . .
C21 C 0.4630(3) 0.1557(3) 1.1154(7) 0.062(3) Uani 1 1 d . . . . .
C22 C 0.4932(3) 0.1286(3) 1.1265(9) 0.080(4) Uani 1 1 d . . . . .
H22A H 0.488895 0.114022 1.180774 0.121 Uiso 1 1 calc R U . . .
H22B H 0.516384 0.141386 1.132219 0.121 Uiso 1 1 calc R U . . .
H22C H 0.493969 0.112586 1.073726 0.121 Uiso 1 1 calc R U . . .
C23 C 0.4197(3) 0.2486(3) 1.0521(7) 0.055(3) Uani 1 1 d . . . . .
C24 C 0.4473(3) 0.3242(3) 0.9414(7) 0.057(3) Uani 1 1 d . . . . .
H24A H 0.467201 0.315892 0.906355 0.068 Uiso 1 1 calc R U . . .
C25 C 0.4373(3) 0.3616(3) 0.9398(7) 0.059(3) Uani 1 1 d . . . . .
C26 C 0.4574(3) 0.3867(3) 0.8897(8) 0.073(3) Uani 1 1 d . . . . .
H26A H 0.477491 0.378811 0.854595 0.088 Uiso 1 1 calc R U . . .
C27 C 0.4480(4) 0.4227(4) 0.8915(10) 0.096(4) Uani 1 1 d . . . . .
H27A H 0.461139 0.440061 0.857105 0.115 Uiso 1 1 calc R U . . .
C28 C 0.4191(4) 0.4331(3) 0.9445(10) 0.092(4) Uani 1 1 d . . . . .
H28A H 0.412573 0.458026 0.948354 0.110 Uiso 1 1 calc R U . . .
C29 C 0.3999(4) 0.4076(3) 0.9918(9) 0.080(4) Uani 1 1 d . . . . .
H29A H 0.379680 0.415116 1.026954 0.096 Uiso 1 1 calc R U . . .
N1S N 0.4090(4) -0.0134(2) 0.7159(9) 0.174(5) Uani 1 1 d G U . . .
C1S C 0.4339(3) -0.0206(3) 0.7840(9) 0.145(4) Uani 1 1 d G U . . .
H1SA H 0.447548 -0.001414 0.809928 0.173 Uiso 1 1 calc R U . . .
C2S C 0.4388(3) -0.0560(3) 0.8143(8) 0.141(4) Uani 1 1 d G U . . .
H2SA H 0.455750 -0.060963 0.860865 0.170 Uiso 1 1 calc R U . . .
C3S C 0.4188(4) -0.0841(2) 0.7764(9) 0.143(4) Uani 1 1 d G U . . .
H3SA H 0.422099 -0.108319 0.797114 0.171 Uiso 1 1 calc R U . . .
C4S C 0.3939(4) -0.0769(3) 0.7083(9) 0.178(5) Uani 1 1 d G U . . .
H4SA H 0.380246 -0.096126 0.682425 0.214 Uiso 1 1 calc R U . . .
C5S C 0.3890(4) -0.0415(4) 0.6780(9) 0.185(5) Uani 1 1 d G U . . .
H5SB H 0.372044 -0.036577 0.631487 0.222 Uiso 1 1 calc R U . . .

loop_
_atom_site_aniso_label
_atom_site_aniso_U_11
_atom_site_aniso_U_22
_atom_site_aniso_U_33
_atom_site_aniso_U_23
_atom_site_aniso_U_13
_atom_site_aniso_U_12
Dy1 0.0732(4) 0.0509(3) 0.0590(4) 0.0060(3) -0.0155(3) 0.0027(3)
S1 0.118(3) 0.0466(16) 0.064(2) 0.0136(15) -0.0063(19) 0.0121(16)
S2 0.0493(16) 0.084(2) 0.0585(19) 0.0130(16) 0.0000(14) 0.0060(14)
O1 0.069(5) 0.050(4) 0.064(5) 0.020(4) -0.001(4) 0.011(4)
O2 0.048(4) 0.087(5) 0.065(5) 0.026(4) 0.013(4) 0.007(4)
O1W 0.072(7) 0.072(7) 0.140(18) 0.000 0.000 0.000
Cl1 0.095(6) 0.056(4) 0.122(7) -0.008(4) -0.024(5) -0.021(3)
O3 0.037(8) 0.075(11) 0.069(11) -0.020(8) -0.003(8) 0.008(7)
Cl2 0.104(9) 0.055(6) 0.060(5) 0.018(4) 0.013(6) 0.016(5)
N1 0.157(10) 0.046(6) 0.036(6) -0.006(5) -0.029(6) -0.011(6)
N2 0.074(6) 0.053(5) 0.055(6) 0.001(5) -0.005(5) -0.014(5)
N3 0.096(7) 0.048(5) 0.055(7) 0.013(5) -0.007(6) -0.001(5)
N4 0.043(5) 0.063(6) 0.053(6) 0.018(5) -0.005(4) 0.002(4)
N5 0.044(5) 0.073(6) 0.051(6) 0.005(5) -0.011(4) 0.000(5)
N6 0.067(6) 0.058(6) 0.055(6) -0.011(5) 0.001(5) -0.010(5)
C1 0.182(11) 0.095(9) 0.080(8) -0.006(7) -0.018(8) 0.049(7)
C2 0.170(8) 0.112(7) 0.085(6) -0.006(5) -0.004(6) 0.029(6)
C3 0.185(10) 0.108(8) 0.066(6) -0.019(6) 0.003(7) 0.039(6)
C4 0.182(11) 0.093(9) 0.064(7) -0.023(7) 0.005(8) 0.041(8)
C5 0.118(11) 0.045(7) 0.078(10) 0.007(7) -0.023(8) 0.001(7)
C6 0.117(11) 0.054(7) 0.059(8) 0.015(7) -0.008(8) 0.005(7)
C7 0.056(6) 0.043(6) 0.051(7) 0.000(5) 0.001(5) -0.012(5)
C8 0.080(8) 0.041(6) 0.072(9) 0.002(6) -0.004(7) -0.002(5)
C9 0.075(8) 0.049(7) 0.070(9) 0.020(6) 0.009(7) 0.002(5)
C10 0.095(9) 0.064(8) 0.065(9) 0.013(7) 0.024(7) 0.005(7)
C11 0.096(9) 0.043(7) 0.086(10) 0.016(6) -0.015(7) 0.007(6)
C12 0.162(14) 0.049(7) 0.071(9) 0.028(7) -0.005(9) 0.019(8)
C13 0.092(10) 0.089(10) 0.070(9) 0.050(8) 0.017(8) 0.034(8)
C14 0.193(18) 0.099(12) 0.100(13) 0.035(10) 0.063(13) 0.038(12)
C15 0.147(15) 0.114(13) 0.114(14) 0.049(11) 0.033(12) 0.004(11)
C16 0.116(12) 0.120(12) 0.087(11) 0.050(9) 0.052(9) 0.047(9)
C17 0.075(8) 0.082(9) 0.067(9) 0.034(7) 0.016(7) 0.014(7)
C18 0.052(7) 0.080(8) 0.058(8) 0.007(6) -0.003(6) 0.015(6)
C19 0.060(7) 0.074(8) 0.066(8) 0.028(7) 0.006(6) 0.016(6)
C20 0.071(7) 0.053(7) 0.061(8) 0.007(6) 0.016(6) 0.009(5)
C21 0.059(7) 0.076(8) 0.051(7) -0.002(6) -0.006(6) 0.013(6)
C22 0.061(8) 0.101(10) 0.079(9) 0.009(8) 0.008(7) 0.030(7)
C23 0.052(7) 0.078(8) 0.036(6) 0.007(6) -0.005(5) 0.000(6)
C24 0.047(6) 0.075(8) 0.047(7) 0.016(6) -0.012(5) -0.011(6)
C25 0.066(7) 0.061(7) 0.050(7) -0.001(6) -0.019(6) -0.014(6)
C26 0.082(8) 0.064(8) 0.073(9) 0.011(7) 0.009(7) -0.018(6)
C27 0.128(13) 0.060(9) 0.099(12) 0.007(8) 0.018(10) -0.016(8)
C28 0.123(12) 0.052(8) 0.101(12) -0.005(8) 0.009(10) -0.004(8)
C29 0.087(9) 0.064(8) 0.088(10) -0.013(8) 0.000(8) -0.017(7)
N1S 0.220(12) 0.108(7) 0.195(12) 0.007(8) -0.043(8) -0.033(7)
C1S 0.192(12) 0.082(6) 0.160(11) -0.013(8) -0.015(8) -0.030(8)
C2S 0.191(11) 0.084(7) 0.150(11) -0.017(7) -0.004(8) -0.019(7)
C3S 0.198(12) 0.074(6) 0.155(11) -0.014(7) -0.015(8) -0.014(7)
C4S 0.235(13) 0.105(7) 0.194(12) -0.001(8) -0.055(8) -0.028(9)
C5S 0.238(12) 0.114(8) 0.204(12) 0.011(8) -0.074(8) -0.031(8)

loop_
_atom_type_symbol
_atom_type_description
_atom_type_scat_dispersion_real
_atom_type_scat_dispersion_imag
_atom_type_scat_source
C C 0.0033 0.0016 'International Tables Vol C Tables 4.2.6.8 and 6.1.1.4'
H H 0.0000 0.0000 'International Tables Vol C Tables 4.2.6.8 and 6.1.1.4'
N N 0.0061 0.0033 'International Tables Vol C Tables 4.2.6.8 and 6.1.1.4'
O O 0.0106 0.0060 'International Tables Vol C Tables 4.2.6.8 and 6.1.1.4'
S S 0.1246 0.1234 'International Tables Vol C Tables 4.2.6.8 and 6.1.1.4'
Cl Cl 0.1484 0.1585 'International Tables Vol C Tables 4.2.6.8 and 6.1.1.4'
Dy Dy -0.1892 4.4098 'International Tables Vol C Tables 4.2.6.8 and 6.1.1.4'

loop_
_geom_angle_atom_site_label_1
_geom_angle_atom_site_label_2
_geom_angle_atom_site_label_3
_geom_angle
_geom_angle_site_symmetry_1
_geom_angle_site_symmetry_3
_geom_angle_publ_flag
O1 Dy1 O2 98.2(3) . 12_657 ?
O1 Dy1 O3 147.8(4) . . ?
O2 Dy1 O3 94.9(4) 12_657 . ?
O1 Dy1 O4 99.2(12) . . ?
O2 Dy1 O4 146.2(13) 12_657 . ?
O1 Dy1 N2 64.7(3) . . ?
O2 Dy1 N2 73.4(3) 12_657 . ?
O3 Dy1 N2 147.5(5) . . ?
O4 Dy1 N2 88.3(12) . . ?
O1 Dy1 N5 75.3(3) . 12_657 ?
O2 Dy1 N5 63.4(3) 12_657 12_657 ?
O3 Dy1 N5 84.7(4) . 12_657 ?
O4 Dy1 N5 149.6(13) . 12_657 ?
N2 Dy1 N5 114.6(3) . 12_657 ?
O1 Dy1 N1 127.6(3) . . ?
O2 Dy1 N1 69.5(3) 12_657 . ?
O3 Dy1 N1 84.6(5) . . ?
O4 Dy1 N1 77.0(13) . . ?
N2 Dy1 N1 63.0(3) . . ?
N5 Dy1 N1 130.4(3) 12_657 . ?
O1 Dy1 N6 71.7(3) . 12_657 ?
O2 Dy1 N6 126.6(3) 12_657 12_657 ?
O3 Dy1 N6 76.8(5) . 12_657 ?
O4 Dy1 N6 86.5(13) . 12_657 ?
N2 Dy1 N6 134.6(3) . 12_657 ?
N5 Dy1 N6 63.3(3) 12_657 12_657 ?
N1 Dy1 N6 156.0(3) . 12_657 ?
O1 Dy1 Cl1 92.9(3) . . ?
O2 Dy1 Cl1 150.0(3) 12_657 . ?
O3 Dy1 Cl1 90.0(5) . . ?
N2 Dy1 Cl1 86.7(3) . . ?
N5 Dy1 Cl1 146.5(4) 12_657 . ?
N1 Dy1 Cl1 81.7(4) . . ?
N6 Dy1 Cl1 83.3(4) 12_657 . ?
O1 Dy1 Cl2 150.3(3) . . ?
O2 Dy1 Cl2 78.8(3) 12_657 . ?
O4 Dy1 Cl2 99.0(12) . . ?
N2 Dy1 Cl2 139.1(3) . . ?
N5 Dy1 Cl2 77.1(3) 12_657 . ?
N1 Dy1 Cl2 79.5(3) . . ?
N6 Dy1 Cl2 86.2(3) 12_657 . ?
C8 S1 C11 91.9(6) . . ?
C21 S2 C20 91.2(5) . . ?
C7 O1 Dy1 122.1(7) . . ?
C23 O2 Dy1 121.6(7) . 11_667 ?
C1 N1 C5 119.0(12) . . ?
C1 N1 Dy1 121.9(9) . . ?
C5 N1 Dy1 118.8(8) . . ?
C6 N2 N3 116.8(10) . . ?
C6 N2 Dy1 123.8(8) . . ?
N3 N2 Dy1 118.9(7) . . ?
C7 N3 N2 107.6(9) . . ?
C23 N4 N5 110.9(9) . . ?
C24 N5 N4 120.0(9) . . ?
C24 N5 Dy1 121.8(8) . 11_667 ?
N4 N5 Dy1 118.2(6) . 11_667 ?
C29 N6 C25 118.9(10) . . ?
C29 N6 Dy1 124.7(8) . 11_667 ?
C25 N6 Dy1 116.3(7) . 11_667 ?
N1 C1 C2 120.0(15) . . ?
N1 C1 H1A 120.0 . . ?
C2 C1 H1A 120.0 . . ?
C3 C2 C1 121.1(16) . . ?
C3 C2 H2A 119.4 . . ?
C1 C2 H2A 119.4 . . ?
C2 C3 C4 118.1(16) . . ?
C2 C3 H3A 120.9 . . ?
C4 C3 H3A 120.9 . . ?
C3 C4 C5 118.8(15) . . ?
C3 C4 H4A 120.6 . . ?
C5 C4 H4A 120.6 . . ?
N1 C5 C4 122.6(13) . . ?
N1 C5 C6 115.9(13) . . ?
C4 C5 C6 121.4(12) . . ?
N2 C6 C5 117.2(11) . . ?
N2 C6 H6A 121.4 . . ?
C5 C6 H6A 121.4 . . ?
O1 C7 N3 126.6(10) . . ?
O1 C7 C8 118.0(10) . . ?
N3 C7 C8 115.4(10) . . ?
C9 C8 C7 125.4(10) . . ?
C9 C8 S1 111.4(9) . . ?
C7 C8 S1 123.2(9) . . ?
C8 C9 C10 113.5(10) . . ?
C8 C9 H9A 123.2 . . ?
C10 C9 H9A 123.2 . . ?
C11 C10 C9 111.3(11) . . ?
C11 C10 C13 127.2(12) . . ?
C9 C10 C13 121.5(11) . . ?
C10 C11 C12 127.6(12) . . ?
C10 C11 S1 111.9(9) . . ?
C12 C11 S1 120.3(9) . . ?
C11 C12 H12A 109.5 . . ?
C11 C12 H12B 109.5 . . ?
H12A C12 H12B 109.5 . . ?
C11 C12 H12C 109.5 . . ?
H12A C12 H12C 109.5 . . ?
H12B C12 H12C 109.5 . . ?
C17 C13 C10 127.4(12) . . ?
C17 C13 C14 112.8(12) . . ?
C10 C13 C14 119.6(13) . . ?
C13 C14 C15 103.3(12) . . ?
C13 C14 H14A 111.1 . . ?
C15 C14 H14A 111.1 . . ?
C13 C14 H14B 111.1 . . ?
C15 C14 H14B 111.1 . . ?
H14A C14 H14B 109.1 . . ?
C16 C15 C14 106.8(12) . . ?
C16 C15 H15A 110.4 . . ?
C14 C15 H15A 110.4 . . ?
C16 C15 H15B 110.4 . . ?
C14 C15 H15B 110.4 . . ?
H15A C15 H15B 108.6 . . ?
C17 C16 C15 103.6(12) . . ?
C17 C16 H16A 111.0 . . ?
C15 C16 H16A 111.0 . . ?
C17 C16 H16B 111.0 . . ?
C15 C16 H16B 111.0 . . ?
H16A C16 H16B 109.0 . . ?
C13 C17 C18 127.1(12) . . ?
C13 C17 C16 113.5(11) . . ?
C18 C17 C16 119.4(12) . . ?
C21 C18 C19 107.5(10) . . ?
C21 C18 C17 129.2(10) . . ?
C19 C18 C17 123.2(10) . . ?
C20 C19 C18 115.3(10) . . ?
C20 C19 H19A 122.3 . . ?
C18 C19 H19A 122.3 . . ?
C19 C20 C23 126.2(10) . . ?
C19 C20 S2 111.0(8) . . ?
C23 C20 S2 122.6(8) . . ?
C18 C21 C22 128.2(11) . . ?
C18 C21 S2 114.9(8) . . ?
C22 C21 S2 116.8(9) . . ?
C21 C22 H22A 109.5 . . ?
C21 C22 H22B 109.5 . . ?
H22A C22 H22B 109.5 . . ?
C21 C22 H22C 109.5 . . ?
H22A C22 H22C 109.5 . . ?
H22B C22 H22C 109.5 . . ?
O2 C23 N4 125.3(10) . . ?
O2 C23 C20 116.2(9) . . ?
N4 C23 C20 118.5(10) . . ?
N5 C24 C25 120.0(11) . . ?
N5 C24 H24A 120.0 . . ?
C25 C24 H24A 120.0 . . ?
N6 C25 C26 120.9(11) . . ?
N6 C25 C24 118.3(10) . . ?
C26 C25 C24 120.7(11) . . ?
C27 C26 C25 119.7(13) . . ?
C27 C26 H26A 120.2 . . ?
C25 C26 H26A 120.2 . . ?
C26 C27 C28 118.4(13) . . ?
C26 C27 H27A 120.8 . . ?
C28 C27 H27A 120.8 . . ?
C29 C28 C27 120.0(13) . . ?
C29 C28 H28A 120.0 . . ?
C27 C28 H28A 120.0 . . ?
N6 C29 C28 122.0(13) . . ?
N6 C29 H29A 119.0 . . ?
C28 C29 H29A 119.0 . . ?
C1S N1S C5S 120.0 . . ?
C2S C1S N1S 120.0 . . ?
C2S C1S H1SA 120.0 . . ?
N1S C1S H1SA 120.0 . . ?
C1S C2S C3S 120.0 . . ?
C1S C2S H2SA 120.0 . . ?
C3S C2S H2SA 120.0 . . ?
C4S C3S C2S 120.0 . . ?
C4S C3S H3SA 120.0 . . ?
C2S C3S H3SA 120.0 . . ?
C5S C4S C3S 120.0 . . ?
C5S C4S H4SA 120.0 . . ?
C3S C4S H4SA 120.0 . . ?
C4S C5S N1S 120.0 . . ?
C4S C5S H5SB 120.0 . . ?
N1S C5S H5SB 120.0 . . ?

loop_
_geom_bond_atom_site_label_1
_geom_bond_atom_site_label_2
_geom_bond_distance
_geom_bond_site_symmetry_2
_geom_bond_publ_flag
Dy1 O1 2.268(7) . ?
Dy1 O2 2.330(7) 12_657 ?
Dy1 O3 2.412(19) . ?
Dy1 O4 2.42(2) . ?
Dy1 N2 2.484(9) . ?
Dy1 N5 2.533(9) 12_657 ?
Dy1 N1 2.591(10) . ?
Dy1 N6 2.615(9) 12_657 ?
Dy1 Cl1 2.686(8) . ?
Dy1 Cl2 2.723(9) . ?
S1 C8 1.724(11) . ?
S1 C11 1.725(14) . ?
S2 C21 1.711(12) . ?
S2 C20 1.713(11) . ?
O1 C7 1.277(12) . ?
O2 C23 1.282(12) . ?
O1W H1W 0.95(2) . ?
N1 C1 1.331(16) . ?
N1 C5 1.342(15) . ?
N2 C6 1.302(14) . ?
N2 N3 1.400(12) . ?
N3 C7 1.346(13) . ?
N4 C23 1.319(12) . ?
N4 N5 1.365(11) . ?
N5 C24 1.261(12) . ?
N6 C29 1.337(14) . ?
N6 C25 1.352(13) . ?
C1 C2 1.39(2) . ?
C1 H1A 0.9500 . ?
C2 C3 1.36(2) . ?
C2 H2A 0.9500 . ?
C3 C4 1.368(19) . ?
C3 H3A 0.9500 . ?
C4 C5 1.370(18) . ?
C4 H4A 0.9500 . ?
C5 C6 1.469(16) . ?
C6 H6A 0.9500 . ?
C7 C8 1.458(15) . ?
C8 C9 1.347(15) . ?
C9 C10 1.444(16) . ?
C9 H9A 0.9500 . ?
C10 C11 1.365(15) . ?
C10 C13 1.460(17) . ?
C11 C12 1.510(15) . ?
C12 H12A 0.9800 . ?
C12 H12B 0.9800 . ?
C12 H12C 0.9800 . ?
C13 C17 1.317(17) . ?
C13 C14 1.521(18) . ?
C14 C15 1.56(2) . ?
C14 H14A 0.9900 . ?
C14 H14B 0.9900 . ?
C15 C16 1.559(19) . ?
C15 H15A 0.9900 . ?
C15 H15B 0.9900 . ?
C16 C17 1.507(16) . ?
C16 H16A 0.9900 . ?
C16 H16B 0.9900 . ?
C17 C18 1.462(16) . ?
C18 C21 1.375(14) . ?
C18 C19 1.448(14) . ?
C19 C20 1.358(14) . ?
C19 H19A 0.9500 . ?
C20 C23 1.470(14) . ?
C21 C22 1.507(14) . ?
C22 H22A 0.9800 . ?
C22 H22B 0.9800 . ?
C22 H22C 0.9800 . ?
C24 C25 1.427(15) . ?
C24 H24A 0.9500 . ?
C25 C26 1.398(15) . ?
C26 C27 1.372(17) . ?
C26 H26A 0.9500 . ?
C27 C28 1.378(18) . ?
C27 H27A 0.9500 . ?
C28 C29 1.373(17) . ?
C28 H28A 0.9500 . ?
C29 H29A 0.9500 . ?
N1S C1S 1.3900 . ?
N1S C5S 1.3900 . ?
C1S C2S 1.3900 . ?
C1S H1SA 0.9500 . ?
C2S C3S 1.3900 . ?
C2S H2SA 0.9500 . ?
C3S C4S 1.3900 . ?
C3S H3SA 0.9500 . ?
C4S C5S 1.3900 . ?
C4S H4SA 0.9500 . ?
C5S H5SB 0.9500 . ?

loop_
_geom_hbond_atom_site_label_D
_geom_hbond_atom_site_label_H
_geom_hbond_atom_site_label_A
_geom_hbond_distance_DH
_geom_hbond_distance_HA
_geom_hbond_distance_DA
_geom_hbond_angle_DHA
_geom_hbond_site_symmetry_A
_geom_hbond_publ_flag
O1W H1W N4 0.95(2) 2.00(4) 2.898(8) 158(10) . yes
